data_2105873
loop_
_publ_author_name
'Rood, Jeffrey A.'
'Huttenstine, Ashley L.'
'Schmidt, Zachery A.'
'White, Michael R.'
'Oliver, Allen G.'

_publ_section_title
;
 Linear alkaline earth metal phosphinate coordination polymers: synthesis
 and structural characterization
;
_journal_issue 3
_journal_name_full 'Acta Crystallographica Section B'
_journal_page_first 602
_journal_page_last 607
_journal_paper_doi 10.1107/S2052520614004247
_journal_volume 70
_journal_year 2014
_chemical_formula_moiety 'C30 H34 Ba N2 O6 P2'
_chemical_formula_sum 'C30 H34 Ba N2 O6 P2'
_chemical_formula_weight 717.85
_space_group_IT_number 14
_symmetry_cell_setting monoclinic
_symmetry_space_group_name_Hall '-P 2ybc'
_symmetry_space_group_name_H-M 'P 1 21/c 1'
_atom_sites_solution_hydrogens geom
_atom_sites_solution_primary direct
_atom_sites_solution_secondary difmap
_audit_creation_method SHELXL-97
_cell_angle_alpha 90.00
_cell_angle_beta 98.0330(10)
_cell_angle_gamma 90.00
_cell_formula_units_Z 2
_cell_length_a 9.6068(7)
_cell_length_b 6.0118(4)
_cell_length_c 26.6405(19)
_cell_measurement_reflns_used 9198
_cell_measurement_temperature 120(2)
_cell_measurement_theta_max 26.4540
_cell_measurement_theta_min 2.4585
_cell_volume 1523.50(19)
_computing_cell_refinement 'APEX2/SAINT (Bruker, 2004)'
_computing_data_collection 'APEX2 (Bruker, 2004)'
_computing_data_reduction 'SAINT/XPREP (Bruker, 2004; Sheldrick, 2003)'
_computing_molecular_graphics 'XP (Sheldrick, 1998)'
_computing_publication_material 'XCIF (Sheldrick, 2001)/enCIFer (CCDC, 2004)'
_computing_structure_refinement 'XL (Sheldrick, 2001)'
_computing_structure_solution 'XS (Sheldrick, 2001)'
_diffrn_ambient_temperature 120(2)
_diffrn_detector_area_resol_mean 8.33
_diffrn_measured_fraction_theta_full 0.998
_diffrn_measured_fraction_theta_max 0.998
_diffrn_measurement_device_type 'Bruker X8 - ApexII CCD Diffractometer'
_diffrn_measurement_method '\f and \w scans'
_diffrn_radiation_monochromator graphite
_diffrn_radiation_source 'fine-focus sealed tube'
_diffrn_radiation_type MoK\a
_diffrn_radiation_wavelength 0.71073
_diffrn_reflns_av_R_equivalents 0.0276
_diffrn_reflns_av_sigmaI/netI 0.0168
_diffrn_reflns_limit_h_max 12
_diffrn_reflns_limit_h_min -11
_diffrn_reflns_limit_k_max 7
_diffrn_reflns_limit_k_min -7
_diffrn_reflns_limit_l_max 33
_diffrn_reflns_limit_l_min -33
_diffrn_reflns_number 22314
_diffrn_reflns_theta_full 26.47
_diffrn_reflns_theta_max 26.47
_diffrn_reflns_theta_min 1.54
_exptl_absorpt_coefficient_mu 1.453
_exptl_absorpt_correction_T_max 0.930
_exptl_absorpt_correction_T_min 0.811
_exptl_absorpt_correction_type multi-scan
_exptl_absorpt_process_details
; Blessing, R.H. (1995) Acta Cryst. A51, 33-38.
Sheldrick, G.M. (2004) SADABS, University of G\:ottingen, Germany
;
_exptl_crystal_colour colorless
_exptl_crystal_density_diffrn 1.565
_exptl_crystal_density_method 'not measured'
_exptl_crystal_description rod
_exptl_crystal_F_000 724
_exptl_crystal_size_max 0.67
_exptl_crystal_size_mid 0.12
_exptl_crystal_size_min 0.05
_refine_diff_density_max 0.444
_refine_diff_density_min -0.381
_refine_ls_extinction_method none
_refine_ls_goodness_of_fit_ref 1.023
_refine_ls_hydrogen_treatment constr
_refine_ls_matrix_type full
_refine_ls_number_parameters 189
_refine_ls_number_reflns 3153
_refine_ls_number_restraints 0
_refine_ls_restrained_S_all 1.023
_refine_ls_R_factor_all 0.0235
_refine_ls_R_factor_gt 0.0176
_refine_ls_shift/su_max 0.000
_refine_ls_shift/su_mean 0.000
_refine_ls_structure_factor_coef Fsqd
_refine_ls_weighting_details 'calc w=1/[\s^2^(Fo^2^)+(0.0159P)^2^+1.3613P] where P=(Fo^2^+2Fc^2^)/3'
_refine_ls_weighting_scheme calc
_refine_ls_wR_factor_gt 0.0390
_refine_ls_wR_factor_ref 0.0414
_reflns_number_gt 2694
_reflns_number_total 3153
_reflns_threshold_expression >2sigma(I)
_cod_data_source_file ry5058sup1.cif
_cod_data_source_block jr65b
_cod_original_sg_symbol_H-M 'P 21/c'
_cod_database_code 2105873
_cod_database_fobs_code 2105873

loop_
_symmetry_equiv_pos_as_xyz
'x, y, z'
'-x, y+1/2, -z+1/2'
'-x, -y, -z'
'x, -y-1/2, z-1/2'

loop_
_atom_site_type_symbol
_atom_site_label
_atom_site_fract_x
_atom_site_fract_y
_atom_site_fract_z
_atom_site_U_iso_or_equiv
_atom_site_adp_type
_atom_site_calc_flag
_atom_site_refinement_flags
_atom_site_occupancy
_atom_site_symmetry_multiplicity
Ba Ba1 0.5000 0.0000 0.0000 0.00985(5) Uani d S 1 2
P P1 0.55484(4) 0.49164(8) 0.099263(16) 0.01148(9) Uani d . 1 1
O O2 0.57640(14) -0.3101(2) 0.06681(5) 0.0188(3) Uani d . 1 1
O O1 0.23805(14) -0.1655(2) 0.00507(5) 0.0229(3) Uani d . 1 1
C C15 0.43435(19) 0.4291(3) 0.18693(7) 0.0175(4) Uani d . 1 1
H H15 0.4743 0.2846 0.1869 0.021 Uiso calc R 1 1
C C9 0.78006(19) 0.2039(3) 0.13199(7) 0.0167(4) Uani d . 1 1
H H9 0.7277 0.0920 0.1125 0.020 Uiso calc R 1 1
C C3 0.1305(2) -0.6693(4) 0.06122(9) 0.0321(5) Uani d . 1 1
H H3A 0.1895 -0.7573 0.0415 0.048 Uiso calc R 1 1
H H3B 0.0338 -0.7254 0.0553 0.048 Uiso calc R 1 1
H H3C 0.1669 -0.6814 0.0974 0.048 Uiso calc R 1 1
C C1 0.22361(19) -0.3630(3) 0.01658(7) 0.0195(4) Uani d . 1 1
H H1 0.2823 -0.4694 0.0036 0.023 Uiso calc R 1 1
C C2 0.0430(2) -0.2832(4) 0.06845(9) 0.0323(5) Uani d . 1 1
H H2A 0.0854 -0.2501 0.1033 0.049 Uiso calc R 1 1
H H2B -0.0498 -0.3505 0.0688 0.049 Uiso calc R 1 1
H H2C 0.0330 -0.1453 0.0487 0.049 Uiso calc R 1 1
N N1 0.13248(17) -0.4370(3) 0.04566(6) 0.0199(4) Uani d . 1 1
C C4 0.72381(18) 0.4165(3) 0.13468(6) 0.0117(3) Uani d . 1 1
C C7 0.9891(2) 0.3164(3) 0.18651(7) 0.0200(4) Uani d . 1 1
H H7 1.0799 0.2826 0.2039 0.024 Uiso calc R 1 1
C C5 0.80156(19) 0.5770(3) 0.16431(7) 0.0161(4) Uani d . 1 1
H H5 0.7635 0.7217 0.1669 0.019 Uiso calc R 1 1
C C6 0.9337(2) 0.5282(3) 0.19005(7) 0.0201(4) Uani d . 1 1
H H6 0.9858 0.6390 0.2100 0.024 Uiso calc R 1 1
C C8 0.9130(2) 0.1547(3) 0.15783(7) 0.0209(4) Uani d . 1 1
H H8 0.9512 0.0098 0.1557 0.025 Uiso calc R 1 1
C C10 0.45226(18) 0.5782(3) 0.14816(7) 0.0131(4) Uani d . 1 1
C C13 0.2986(2) 0.7000(4) 0.22532(7) 0.0248(5) Uani d . 1 1
H H13 0.2464 0.7420 0.2516 0.030 Uiso calc R 1 1
C C14 0.3584(2) 0.4906(4) 0.22559(7) 0.0243(4) Uani d . 1 1
H H14 0.3476 0.3890 0.2521 0.029 Uiso calc R 1 1
C C11 0.3928(2) 0.7891(3) 0.14870(7) 0.0190(4) Uani d . 1 1
H H11 0.4056 0.8933 0.1229 0.023 Uiso calc R 1 1
C C12 0.3146(2) 0.8479(4) 0.18695(8) 0.0258(5) Uani d . 1 1
H H12 0.2720 0.9907 0.1866 0.031 Uiso calc R 1 1
O O3 0.49009(13) 0.2861(2) 0.07381(5) 0.0166(3) Uani d . 1 1

loop_
_atom_site_aniso_label
_atom_site_aniso_U_11
_atom_site_aniso_U_22
_atom_site_aniso_U_33
_atom_site_aniso_U_12
_atom_site_aniso_U_13
_atom_site_aniso_U_23
Ba1 0.01305(7) 0.00808(7) 0.00865(7) -0.00054(6) 0.00230(5) 0.00008(6)
P1 0.0144(2) 0.0111(2) 0.00871(19) 0.00202(19) 0.00078(16) -0.00049(19)
O2 0.0242(7) 0.0178(7) 0.0151(7) 0.0047(6) 0.0048(5) 0.0054(5)
O1 0.0186(7) 0.0231(7) 0.0277(8) -0.0049(6) 0.0056(6) 0.0043(6)
C15 0.0155(9) 0.0207(9) 0.0161(9) -0.0010(7) 0.0017(7) 0.0004(8)
C9 0.0176(9) 0.0153(9) 0.0172(9) 0.0004(7) 0.0019(8) -0.0014(8)
C3 0.0262(12) 0.0269(12) 0.0429(14) -0.0065(9) 0.0040(10) 0.0143(10)
C1 0.0122(9) 0.0260(11) 0.0197(10) -0.0018(8) 0.0006(8) 0.0001(8)
C2 0.0335(13) 0.0344(12) 0.0330(13) -0.0076(10) 0.0183(10) -0.0102(10)
N1 0.0183(8) 0.0202(8) 0.0219(9) -0.0050(6) 0.0051(7) 0.0006(7)
C4 0.0123(8) 0.0140(8) 0.0095(8) 0.0008(7) 0.0042(7) 0.0032(7)
C7 0.0118(9) 0.0287(11) 0.0194(10) 0.0017(8) 0.0015(8) 0.0058(9)
C5 0.0180(9) 0.0144(8) 0.0164(9) -0.0010(7) 0.0043(8) -0.0007(7)
C6 0.0169(9) 0.0252(11) 0.0180(9) -0.0064(8) 0.0022(7) -0.0022(8)
C8 0.0192(10) 0.0181(9) 0.0257(11) 0.0052(8) 0.0045(8) 0.0029(8)
C10 0.0110(8) 0.0158(8) 0.0117(9) -0.0011(7) -0.0004(7) -0.0038(7)
C13 0.0133(9) 0.0418(13) 0.0202(10) -0.0069(9) 0.0060(8) -0.0154(9)
C14 0.0184(9) 0.0391(12) 0.0158(9) -0.0070(10) 0.0035(7) 0.0004(10)
C11 0.0197(10) 0.0169(9) 0.0204(10) 0.0024(8) 0.0026(8) -0.0027(8)
C12 0.0210(10) 0.0253(11) 0.0316(12) 0.0020(9) 0.0056(9) -0.0127(9)
O3 0.0178(7) 0.0168(7) 0.0145(6) 0.0017(5) -0.0004(5) -0.0054(5)

loop_
_atom_type_symbol
_atom_type_description
_atom_type_scat_dispersion_real
_atom_type_scat_dispersion_imag
_atom_type_scat_source
C C 0.0033 0.0016 'International Tables Vol C Tables 4.2.6.8 and 6.1.1.4'
H H 0.0000 0.0000 'International Tables Vol C Tables 4.2.6.8 and 6.1.1.4'
N N 0.0061 0.0033 'International Tables Vol C Tables 4.2.6.8 and 6.1.1.4'
O O 0.0106 0.0060 'International Tables Vol C Tables 4.2.6.8 and 6.1.1.4'
P P 0.1023 0.0942 'International Tables Vol C Tables 4.2.6.8 and 6.1.1.4'
Ba Ba -0.3244 2.2819 'International Tables Vol C Tables 4.2.6.8 and 6.1.1.4'

loop_
_geom_angle_atom_site_label_1
_geom_angle_atom_site_label_2
_geom_angle_atom_site_label_3
_geom_angle_site_symmetry_1
_geom_angle_site_symmetry_3
_geom_angle
O2 Ba1 O2 3_655 . 180.00(8)
O2 Ba1 O3 3_655 3_655 89.62(4)
O2 Ba1 O3 . 3_655 90.38(4)
O2 Ba1 O3 3_655 . 90.38(4)
O2 Ba1 O3 . . 89.62(4)
O3 Ba1 O3 3_655 . 180.00(6)
O2 Ba1 O1 3_655 . 96.94(4)
O2 Ba1 O1 . . 83.06(4)
O3 Ba1 O1 3_655 . 85.89(4)
O3 Ba1 O1 . . 94.11(4)
O2 Ba1 O1 3_655 3_655 83.06(4)
O2 Ba1 O1 . 3_655 96.94(4)
O3 Ba1 O1 3_655 3_655 94.11(4)
O3 Ba1 O1 . 3_655 85.89(4)
O1 Ba1 O1 . 3_655 180.00(8)
O3 P1 O2 . 1_565 118.30(8)
O3 P1 C10 . . 109.13(8)
O2 P1 C10 1_565 . 108.51(8)
O3 P1 C4 . . 108.28(8)
O2 P1 C4 1_565 . 108.10(8)
C10 P1 C4 . . 103.52(8)
P1 O2 Ba1 1_545 . 155.47(8)
C1 O1 Ba1 . . 119.86(12)
C14 C15 C10 . . 120.55(19)
C4 C9 C8 . . 120.26(18)
O1 C1 N1 . . 124.94(19)
C1 N1 C2 . . 120.61(17)
C1 N1 C3 . . 121.60(18)
C2 N1 C3 . . 117.33(17)
C9 C4 C5 . . 118.84(17)
C9 C4 P1 . . 121.74(14)
C5 C4 P1 . . 119.40(14)
C8 C7 C6 . . 120.29(18)
C6 C5 C4 . . 120.94(18)
C5 C6 C7 . . 119.59(18)
C7 C8 C9 . . 120.07(18)
C11 C10 C15 . . 118.96(17)
C11 C10 P1 . . 122.21(14)
C15 C10 P1 . . 118.82(14)
C12 C13 C14 . . 120.08(18)
C13 C14 C15 . . 119.85(19)
C10 C11 C12 . . 120.17(19)
C13 C12 C11 . . 120.37(19)
P1 O3 Ba1 . . 145.23(7)

loop_
_geom_bond_atom_site_label_1
_geom_bond_atom_site_label_2
_geom_bond_site_symmetry_2
_geom_bond_distance
Ba1 O2 3_655 2.6111(12)
Ba1 O2 . 2.6111(12)
Ba1 O3 3_655 2.6241(12)
Ba1 O3 . 2.6241(12)
Ba1 O1 . 2.7268(13)
Ba1 O1 3_655 2.7268(13)
P1 O3 . 1.5019(13)
P1 O2 1_565 1.5035(13)
P1 C10 . 1.8160(18)
P1 C4 . 1.8168(18)
O2 P1 1_545 1.5035(13)
O1 C1 . 1.239(2)
C15 C14 . 1.393(3)
C15 C10 . 1.396(3)
C9 C4 . 1.393(3)
C9 C8 . 1.395(3)
C3 N1 . 1.458(3)
C1 N1 . 1.324(2)
C2 N1 . 1.452(3)
C4 C5 . 1.395(3)
C7 C8 . 1.381(3)
C7 C6 . 1.388(3)
C5 C6 . 1.387(3)
C10 C11 . 1.391(3)
C13 C12 . 1.380(3)
C13 C14 . 1.383(3)
C11 C12 . 1.394(3)
